data_1560800
loop_
_publ_author_name
'Gilleran, John A.'
'Yu, Xin'
'Blayney, Alan J.'
'Bencivenga, Anthony F.'
'Na, Bing'
'Augeri, David J.'
'Blanden, Adam R.'
'Kimball, S. David'
'Loh, Stewart N.'
'Roberge, Jacques Y.'
'Carpizo, Darren R.'

_publ_section_title
;
 Benzothiazolyl and Benzoxazolyl Hydrazones Function as Zinc
 Metallochaperones to Reactivate Mutant p53.
;
_journal_issue 4
_journal_name_full 'Journal of medicinal chemistry'
_journal_page_first 2024
_journal_page_last 2045
_journal_paper_doi 10.1021/acs.jmedchem.0c01360
_journal_volume 64
_journal_year 2021
_chemical_formula_moiety 'C22 H26 N8 S2 Zn, 0.75(C H2 Cl2), 0.25(C H4 O)'
_chemical_formula_sum 'C23 H28.5 Cl1.5 N8 O0.25 S2 Zn'
_chemical_formula_weight 603.70
_space_group_crystal_system monoclinic
_space_group_IT_number 15
_space_group_name_Hall '-C 2yc'
_space_group_name_H-M_alt 'C 1 2/c 1'
_atom_sites_solution_hydrogens geom
_audit_creation_method SHELXL-2013
_cell_angle_alpha 90
_cell_angle_beta 108.496(2)
_cell_angle_gamma 90
_cell_formula_units_Z 4
_cell_length_a 14.2570(16)
_cell_length_b 11.4474(13)
_cell_length_c 17.1560(19)
_cell_measurement_reflns_used 5143
_cell_measurement_temperature 100(2)
_cell_measurement_theta_max 30.52
_cell_measurement_theta_min 2.33
_cell_volume 2655.3(5)
_computing_cell_refinement 'Bruker SAINT'
_computing_data_collection 'Bruker APEX2'
_computing_data_reduction 'Bruker SAINT'
_computing_molecular_graphics 'Bruker SHELXTL'
_computing_publication_material 'Bruker SHELXTL'
_computing_structure_refinement 'SHELXL-2013 (Sheldrick, 2013)'
_computing_structure_solution 'SHELXS-97 (Sheldrick 2008)'
_diffrn_ambient_temperature 100(2)
_diffrn_measured_fraction_theta_full 0.999
_diffrn_measured_fraction_theta_max 0.991
_diffrn_measurement_device_type 'Bruker APEX-II CCD'
_diffrn_measurement_method '\f and \w scans'
_diffrn_radiation_type MoK\a
_diffrn_radiation_wavelength 0.71073
_diffrn_reflns_av_R_equivalents 0.0519
_diffrn_reflns_av_unetI/netI 0.0521
_diffrn_reflns_Laue_measured_fraction_full 0.999
_diffrn_reflns_Laue_measured_fraction_max 0.991
_diffrn_reflns_limit_h_max 20
_diffrn_reflns_limit_h_min -20
_diffrn_reflns_limit_k_max 16
_diffrn_reflns_limit_k_min -16
_diffrn_reflns_limit_l_max 24
_diffrn_reflns_limit_l_min -24
_diffrn_reflns_number 14552
_diffrn_reflns_point_group_measured_fraction_full 0.999
_diffrn_reflns_point_group_measured_fraction_max 0.991
_diffrn_reflns_theta_full 25.242
_diffrn_reflns_theta_max 30.546
_diffrn_reflns_theta_min 2.331
_exptl_absorpt_coefficient_mu 1.264
_exptl_absorpt_correction_T_max 0.7461
_exptl_absorpt_correction_T_min 0.6266
_exptl_absorpt_correction_type multi-scan
_exptl_absorpt_process_details 'Bruker SAINT (SADABS)'
_exptl_crystal_colour yellow
_exptl_crystal_density_diffrn 1.510
_exptl_crystal_description rod
_exptl_crystal_F_000 1248
_exptl_crystal_size_max 0.39
_exptl_crystal_size_mid 0.09
_exptl_crystal_size_min 0.05
_refine_ls_extinction_method none
_refine_ls_goodness_of_fit_ref 1.049
_refine_ls_hydrogen_treatment constr
_refine_ls_matrix_type full
_refine_ls_number_parameters 174
_refine_ls_number_reflns 4036
_refine_ls_number_restraints 1
_refine_ls_restrained_S_all 1.049
_refine_ls_R_factor_all 0.0666
_refine_ls_R_factor_gt 0.0494
_refine_ls_shift/su_max 0.001
_refine_ls_shift/su_mean 0.000
_refine_ls_structure_factor_coef Fsqd
_refine_ls_weighting_details 'w=1/[\s^2^(Fo^2^)+(0.0500P)^2^+5.0000P] where P=(Fo^2^+2Fc^2^)/3'
_refine_ls_weighting_scheme calc
_refine_ls_wR_factor_gt 0.1063
_refine_ls_wR_factor_ref 0.1129
_reflns_Friedel_coverage 0.000
_reflns_number_gt 3238
_reflns_number_total 4036
_reflns_threshold_expression 'I > 2\s(I)'
_cod_data_source_file jm0c01360_si_003.cif
_cod_data_source_block jg1-79_C2c
_cod_original_sg_symbol_H-M 'C 2/c'
_cod_database_code 1560800
_shelx_space_group_comment
; 
The symmetry employed for this shelxl refinement is uniquely defined 
by the following loop, which should always be used as a source of 
symmetry information in preference to the above space-group names. 
They are only intended as comments. 
;

loop_
_space_group_symop_operation_xyz
'x, y, z'
'x, -y, z+1/2'
'x+1/2, y+1/2, z'
'x+1/2, -y+1/2, z+1/2'
'-x, -y, -z'
'-x, y, -z-1/2'
'-x+1/2, -y+1/2, -z'
'-x+1/2, y+1/2, -z-1/2'

loop_
_atom_site_label
_atom_site_type_symbol
_atom_site_fract_x
_atom_site_fract_y
_atom_site_fract_z
_atom_site_U_iso_or_equiv
_atom_site_adp_type
_atom_site_occupancy
_atom_site_site_symmetry_order
_atom_site_calc_flag
_atom_site_refinement_flags_posn
_atom_site_refinement_flags_adp
_atom_site_refinement_flags_occupancy
_atom_site_disorder_assembly
_atom_site_disorder_group
Zn1 Zn 0.0000 0.61668(3) 0.2500 0.01087(11) Uani 1 2 d S T P . .
S1 S 0.10240(5) 0.75485(6) 0.35006(4) 0.01658(14) Uani 1 1 d . . . . .
N1 N -0.11275(15) 0.47812(18) 0.20817(12) 0.0141(4) Uani 1 1 d . . . . .
N2 N -0.05850(14) 0.59129(16) 0.34868(12) 0.0110(4) Uani 1 1 d . . . . .
N3 N -0.02616(15) 0.65094(18) 0.42139(12) 0.0138(4) Uani 1 1 d . . . . .
N4 N 0.07642(18) 0.7914(2) 0.49238(14) 0.0233(5) Uani 1 1 d . . . . .
C1 C -0.1418(2) 0.4299(2) 0.13362(16) 0.0192(5) Uani 1 1 d . . . . .
H1 H -0.1074 0.4479 0.0973 0.023 Uiso 1 1 calc R U . . .
C2 C -0.2215(2) 0.3538(2) 0.10835(18) 0.0250(6) Uani 1 1 d . . . . .
H2 H -0.2413 0.3230 0.0554 0.030 Uiso 1 1 calc R U . . .
C3 C -0.2709(2) 0.3244(2) 0.16304(18) 0.0254(6) Uani 1 1 d . . . . .
H3 H -0.3237 0.2724 0.1479 0.030 Uiso 1 1 calc R U . . .
C4 C -0.24042(19) 0.3737(2) 0.24070(17) 0.0200(5) Uani 1 1 d . . . . .
H4 H -0.2725 0.3549 0.2785 0.024 Uiso 1 1 calc R U . . .
C5 C -0.16090(17) 0.4520(2) 0.26194(15) 0.0134(4) Uani 1 1 d . . . . .
C6 C -0.12619(17) 0.5127(2) 0.34212(14) 0.0126(4) Uani 1 1 d . . . . .
C7 C -0.1660(2) 0.4852(2) 0.41073(16) 0.0215(5) Uani 1 1 d . . . . .
H7A H -0.1126 0.4640 0.4588 0.032 Uiso 1 1 calc R U . . .
H7B H -0.2119 0.4214 0.3950 0.032 Uiso 1 1 calc R U . . .
H7C H -0.1993 0.5526 0.4225 0.032 Uiso 1 1 calc R U . . .
C8 C 0.04549(18) 0.7280(2) 0.42329(15) 0.0146(5) Uani 1 1 d . . . . .
C9 C 0.1448(2) 0.8893(2) 0.51690(17) 0.0235(6) Uani 1 1 d . . . . .
H9A H 0.1300 0.9537 0.4781 0.028 Uiso 1 1 calc R U . . .
H9B H 0.2139 0.8673 0.5319 0.028 Uiso 1 1 calc R U . . .
C10 C 0.1069(3) 0.9072(3) 0.5909(2) 0.0344(7) Uani 1 1 d . . . . .
H10A H 0.1567 0.8935 0.6437 0.041 Uiso 1 1 calc R U . . .
H10B H 0.0740 0.9815 0.5904 0.041 Uiso 1 1 calc R U . . .
C11 C 0.0354(2) 0.8038(3) 0.56010(17) 0.0257(6) Uani 1 1 d . . . . .
H11A H 0.0482 0.7376 0.5973 0.031 Uiso 1 1 calc R U . . .
H11B H -0.0340 0.8254 0.5428 0.031 Uiso 1 1 calc R U . . .
C12A C 0.0000 -0.0186(4) -0.2500 0.0247(11) Uani 0.75 2 d S T P A 1
H12A H -0.0198 0.0311 -0.2122 0.030 Uiso 0.375 1 calc R U P A 1
H12B H 0.0198 0.0311 -0.2878 0.030 Uiso 0.375 1 calc R U P A 1
Cl1A Cl 0.10080(7) -0.10637(9) -0.19463(7) 0.0314(2) Uani 0.75 1 d . . P A 1
O1B O -0.0241(15) -0.0931(19) -0.2615(14) 0.050 Uiso 0.125 1 d D U P B 2
H1B H -0.0251 -0.1646 -0.2591 0.075 Uiso 0.125 1 calc R U P B 2
C12B C 0.058(2) -0.046(3) -0.1889(16) 0.050 Uiso 0.125 1 d D U P B 2
H12C H 0.1072 -0.0098 -0.2079 0.075 Uiso 0.125 1 calc R U P B 2
H12D H 0.0872 -0.1094 -0.1525 0.075 Uiso 0.125 1 calc R U P B 2
H12E H 0.0313 0.0101 -0.1602 0.075 Uiso 0.125 1 calc R U P B 2

loop_
_atom_site_aniso_label
_atom_site_aniso_U_11
_atom_site_aniso_U_22
_atom_site_aniso_U_33
_atom_site_aniso_U_23
_atom_site_aniso_U_13
_atom_site_aniso_U_12
Zn1 0.01231(19) 0.01170(18) 0.01008(18) 0.000 0.00565(15) 0.000
S1 0.0184(3) 0.0190(3) 0.0138(3) -0.0030(2) 0.0072(2) -0.0069(2)
N1 0.0154(9) 0.0130(9) 0.0130(9) -0.0014(8) 0.0034(8) -0.0018(8)
N2 0.0111(9) 0.0120(9) 0.0106(9) 0.0007(7) 0.0042(8) 0.0011(7)
N3 0.0159(10) 0.0153(9) 0.0104(9) -0.0015(7) 0.0044(8) -0.0011(8)
N4 0.0306(13) 0.0263(12) 0.0165(11) -0.0087(9) 0.0125(10) -0.0125(10)
C1 0.0248(13) 0.0184(12) 0.0154(12) -0.0033(10) 0.0078(10) -0.0052(10)
C2 0.0297(15) 0.0226(13) 0.0202(13) -0.0078(11) 0.0042(12) -0.0084(11)
C3 0.0259(14) 0.0204(13) 0.0280(15) -0.0056(11) 0.0061(12) -0.0098(11)
C4 0.0193(12) 0.0180(12) 0.0248(13) 0.0007(10) 0.0099(11) -0.0057(10)
C5 0.0144(11) 0.0110(10) 0.0154(11) 0.0021(8) 0.0057(9) 0.0013(8)
C6 0.0135(11) 0.0130(10) 0.0119(10) 0.0012(8) 0.0047(9) 0.0010(8)
C7 0.0243(13) 0.0254(13) 0.0188(12) -0.0015(10) 0.0125(11) -0.0078(11)
C8 0.0165(11) 0.0143(11) 0.0127(11) -0.0004(9) 0.0041(9) 0.0007(9)
C9 0.0281(14) 0.0214(13) 0.0205(13) -0.0075(11) 0.0070(11) -0.0068(11)
C10 0.049(2) 0.0328(17) 0.0250(15) -0.0159(13) 0.0163(15) -0.0138(14)
C11 0.0356(16) 0.0280(15) 0.0176(13) -0.0081(11) 0.0142(12) -0.0068(12)
C12A 0.029(3) 0.011(2) 0.033(3) 0.000 0.009(2) 0.000
Cl1A 0.0268(5) 0.0340(5) 0.0311(5) 0.0091(4) 0.0059(4) 0.0048(4)

loop_
_atom_type_symbol
_atom_type_description
_atom_type_scat_dispersion_real
_atom_type_scat_dispersion_imag
_atom_type_scat_source
C C 0.0033 0.0016 'International Tables Vol C Tables 4.2.6.8 and 6.1.1.4'
H H 0.0000 0.0000 'International Tables Vol C Tables 4.2.6.8 and 6.1.1.4'
N N 0.0061 0.0033 'International Tables Vol C Tables 4.2.6.8 and 6.1.1.4'
S S 0.1246 0.1234 'International Tables Vol C Tables 4.2.6.8 and 6.1.1.4'
Zn Zn 0.2839 1.4301 'International Tables Vol C Tables 4.2.6.8 and 6.1.1.4'
Cl Cl 0.1484 0.1585 'International Tables Vol C Tables 4.2.6.8 and 6.1.1.4'
O O 0.0106 0.0060 'International Tables Vol C Tables 4.2.6.8 and 6.1.1.4'
